data_4119936
loop_
_publ_author_name
'Muhammad Sajid'
'Gerald Kehr'
'Thomas Wiegand'
'Hellmut Eckert'
'Christian Schwickert'
'Rainer P\"ottgen'
'Allan Jay P. Cardenas'
'Timothy H. Warren'
'Roland Fr\"ohlich'
'Constantin G. Daniliuc'
'Gerhard Erker'

_publ_section_title
;
 Noninteracting, Vicinal Frustrated P/B-Lewis Pair at the Norbornane
 Framework: Synthesis, Characterization, and Reactions
;
_journal_name_full 'Journal of the American Chemical Society'
_journal_page_first 8882
_journal_page_last 8895
_journal_paper_doi 10.1021/ja400338e
_journal_volume 135
_journal_year 2013
_chemical_formula_sum 'C37 H32 B F10 O2 P S'
_chemical_formula_weight 772.47
_chemical_name_systematic
; 
 ? 
;
_space_group_IT_number 61
_symmetry_cell_setting orthorhombic
_symmetry_space_group_name_Hall '-P 2ac 2ab'
_symmetry_space_group_name_H-M 'P b c a'
_atom_sites_solution_hydrogens geom
_atom_sites_solution_primary direct
_atom_sites_solution_secondary difmap
_audit_creation_method SHELXL-97
_cell_angle_alpha 90.00
_cell_angle_beta 90.00
_cell_angle_gamma 90.00
_cell_formula_units_Z 8
_cell_length_a 16.4556(7)
_cell_length_b 16.7148(6)
_cell_length_c 24.6103(8)
_cell_measurement_reflns_used 6079
_cell_measurement_temperature 223(2)
_cell_measurement_theta_max 68.25
_cell_measurement_theta_min 0.88
_cell_volume 6769.1(4)
_computing_cell_refinement 'Collect (Nonius B.V., 1998)'
_computing_data_collection 'Collect (Nonius B.V., 1998)'
_computing_data_reduction 'Denzo-SMN (Otwinowski & Minor, 1997)'
_computing_molecular_graphics 'XP (BrukerAXS, 2000)'
_computing_publication_material 'SHELXL-97 (Sheldrick, 1997)'
_computing_structure_refinement 'SHELXL-97 (Sheldrick, 1997)'
_computing_structure_solution 'SHELXS-97 (Sheldrick, 1990)'
_diffrn_ambient_temperature 223(2)
_diffrn_measured_fraction_theta_full 0.963
_diffrn_measured_fraction_theta_max 0.963
_diffrn_measurement_device_type 'Nonius KappaCCD APEXII'
_diffrn_measurement_method '\w and \f scans'
_diffrn_radiation_monochromator graphite
_diffrn_radiation_source 'fine-focus sealed tube'
_diffrn_radiation_type CuK\a
_diffrn_radiation_wavelength 1.54178
_diffrn_reflns_av_R_equivalents 0.112
_diffrn_reflns_av_sigmaI/netI 0.0646
_diffrn_reflns_limit_h_max 18
_diffrn_reflns_limit_h_min -18
_diffrn_reflns_limit_k_max 19
_diffrn_reflns_limit_k_min -19
_diffrn_reflns_limit_l_max 29
_diffrn_reflns_limit_l_min -28
_diffrn_reflns_number 36959
_diffrn_reflns_theta_full 66.80
_diffrn_reflns_theta_max 66.80
_diffrn_reflns_theta_min 4.18
_exptl_absorpt_coefficient_mu 2.107
_exptl_absorpt_correction_T_max 0.9591
_exptl_absorpt_correction_T_min 0.8170
_exptl_absorpt_correction_type multi-scan
_exptl_absorpt_process_details 'Denzo (Otwinowski, Borek, Majewski & Minor, 2003)'
_exptl_crystal_colour colourless
_exptl_crystal_density_diffrn 1.516
_exptl_crystal_description plate
_exptl_crystal_F_000 3168
_exptl_crystal_size_max 0.10
_exptl_crystal_size_mid 0.07
_exptl_crystal_size_min 0.02
_refine_diff_density_max 0.267
_refine_diff_density_min -0.502
_refine_diff_density_rms 0.061
_refine_ls_extinction_method none
_refine_ls_goodness_of_fit_ref 1.039
_refine_ls_hydrogen_treatment constr
_refine_ls_matrix_type full
_refine_ls_number_parameters 485
_refine_ls_number_reflns 5779
_refine_ls_number_restraints 7
_refine_ls_restrained_S_all 1.042
_refine_ls_R_factor_all 0.1064
_refine_ls_R_factor_gt 0.0572
_refine_ls_shift/su_max 0.000
_refine_ls_shift/su_mean 0.000
_refine_ls_structure_factor_coef Fsqd
_refine_ls_weighting_details 'calc w=1/[\s^2^(Fo^2^)+(0.0438P)^2^+9.3966P] where P=(Fo^2^+2Fc^2^)/3'
_refine_ls_weighting_scheme calc
_refine_ls_wR_factor_gt 0.1202
_refine_ls_wR_factor_ref 0.1444
_reflns_number_gt 3593
_reflns_number_total 5779
_reflns_threshold_expression >2sigma(I)
_cod_data_source_file ja400338e_si_002_5.cif
_cod_data_source_block erk4744
_cod_database_code 4119936

loop_
_symmetry_equiv_pos_as_xyz
'x, y, z'
'-x+1/2, -y, z+1/2'
'-x, y+1/2, -z+1/2'
'x+1/2, -y+1/2, -z'
'-x, -y, -z'
'x-1/2, y, -z-1/2'
'x, -y-1/2, z-1/2'
'-x-1/2, y-1/2, z'

loop_
_atom_site_label
_atom_site_type_symbol
_atom_site_fract_x
_atom_site_fract_y
_atom_site_fract_z
_atom_site_U_iso_or_equiv
_atom_site_adp_type
_atom_site_occupancy
_atom_site_symmetry_multiplicity
_atom_site_calc_flag
_atom_site_refinement_flags
_atom_site_disorder_assembly
_atom_site_disorder_group
P1 P 0.82043(6) 0.13395(6) 0.62497(4) 0.0343(2) Uani 1 1 d . A .
B1 B 0.7615(3) 0.1611(3) 0.48789(18) 0.0375(11) Uani 1 1 d . . .
O1 O 0.74798(15) 0.22553(15) 0.53358(10) 0.0396(6) Uani 1 1 d . A .
S1 S 0.81838(8) 0.25334(7) 0.57056(5) 0.0572(3) Uani 1 1 d D . .
O2 O 0.7958(3) 0.3124(2) 0.60593(17) 0.0683(18) Uani 0.726(7) 1 d PD A 1
O2A O 0.8811(6) 0.2911(6) 0.5502(5) 0.061(4) Uani 0.274(7) 1 d PDU A 2
C1 C 0.7718(2) -0.0237(2) 0.57703(16) 0.0408(10) Uani 1 1 d . A .
H1 H 0.7381 -0.0466 0.6065 0.049 Uiso 1 1 calc R . .
C2 C 0.7729(2) 0.0692(2) 0.57480(15) 0.0355(9) Uani 1 1 d . . .
H2 H 0.7152 0.0859 0.5731 0.043 Uiso 1 1 calc R A .
C3 C 0.8096(2) 0.0877(2) 0.51647(15) 0.0351(9) Uani 1 1 d . A .
H3 H 0.8669 0.1043 0.5214 0.042 Uiso 1 1 calc R . .
C4 C 0.8095(2) 0.0031(2) 0.49017(16) 0.0409(10) Uani 1 1 d . . .
H4 H 0.8054 0.0032 0.4500 0.049 Uiso 1 1 calc R A .
C5 C 0.8822(2) -0.0438(3) 0.51254(17) 0.0485(11) Uani 1 1 d . A .
H5A H 0.9322 -0.0121 0.5105 0.058 Uiso 1 1 calc R . .
H5B H 0.8901 -0.0939 0.4925 0.058 Uiso 1 1 calc R . .
C6 C 0.8581(3) -0.0603(2) 0.57231(18) 0.0499(11) Uani 1 1 d . . .
H6A H 0.8959 -0.0343 0.5975 0.060 Uiso 1 1 calc R A .
H6B H 0.8572 -0.1179 0.5799 0.060 Uiso 1 1 calc R . .
C7 C 0.7393(2) -0.0394(2) 0.51899(16) 0.0424(10) Uani 1 1 d . A .
H7A H 0.7364 -0.0965 0.5102 0.051 Uiso 1 1 calc R . .
H7B H 0.6867 -0.0138 0.5123 0.051 Uiso 1 1 calc R . .
C11 C 0.9151(2) 0.0923(2) 0.65073(15) 0.0366(9) Uani 1 1 d . . .
C12 C 0.9913(2) 0.1140(2) 0.62786(15) 0.0377(9) Uani 1 1 d . A .
C13 C 1.0607(2) 0.0752(2) 0.64561(17) 0.0429(10) Uani 1 1 d . . .
H13 H 1.1109 0.0889 0.6299 0.052 Uiso 1 1 calc R A .
C14 C 1.0588(2) 0.0169(3) 0.68581(17) 0.0457(10) Uani 1 1 d . A .
C15 C 0.9843(3) -0.0011(3) 0.70888(17) 0.0476(11) Uani 1 1 d . . .
H15 H 0.9824 -0.0391 0.7370 0.057 Uiso 1 1 calc R A .
C16 C 0.9124(2) 0.0343(2) 0.69243(16) 0.0413(10) Uani 1 1 d . A .
C17 C 1.0016(2) 0.1788(2) 0.58536(16) 0.0440(10) Uani 1 1 d . . .
H17A H 1.0586 0.1837 0.5760 0.066 Uiso 1 1 calc R A .
H17B H 0.9822 0.2294 0.5998 0.066 Uiso 1 1 calc R . .
H17C H 0.9706 0.1649 0.5532 0.066 Uiso 1 1 calc R . .
C18 C 1.1355(3) -0.0253(3) 0.70302(19) 0.0595(13) Uani 1 1 d . . .
H18A H 1.1270 -0.0506 0.7380 0.089 Uiso 1 1 calc R A .
H18B H 1.1794 0.0131 0.7058 0.089 Uiso 1 1 calc R . .
H18C H 1.1494 -0.0657 0.6763 0.089 Uiso 1 1 calc R . .
C19 C 0.8346(3) 0.0058(3) 0.71894(19) 0.0558(12) Uani 1 1 d . . .
H19A H 0.8457 -0.0415 0.7406 0.084 Uiso 1 1 calc R A .
H19B H 0.7950 -0.0072 0.6911 0.084 Uiso 1 1 calc R . .
H19C H 0.8132 0.0476 0.7422 0.084 Uiso 1 1 calc R . .
C21 C 0.7578(2) 0.1701(2) 0.68037(15) 0.0357(9) Uani 1 1 d . . .
C22 C 0.7933(2) 0.2309(2) 0.71268(16) 0.0423(10) Uani 1 1 d . A .
C23 C 0.7469(3) 0.2680(3) 0.75222(17) 0.0478(11) Uani 1 1 d . . .
H23 H 0.7707 0.3084 0.7734 0.057 Uiso 1 1 calc R A .
C24 C 0.6663(3) 0.2474(3) 0.76163(16) 0.0455(10) Uani 1 1 d . A .
C25 C 0.6332(3) 0.1875(2) 0.73077(16) 0.0442(10) Uani 1 1 d . . .
H25 H 0.5789 0.1727 0.7372 0.053 Uiso 1 1 calc R A .
C26 C 0.6764(2) 0.1475(2) 0.69026(15) 0.0380(9) Uani 1 1 d . A .
C27 C 0.8810(2) 0.2585(3) 0.70750(18) 0.0553(12) Uani 1 1 d . . .
H27A H 0.9172 0.2147 0.7166 0.083 Uiso 1 1 calc R A .
H27B H 0.8906 0.3029 0.7321 0.083 Uiso 1 1 calc R . .
H27C H 0.8913 0.2756 0.6705 0.083 Uiso 1 1 calc R . .
C28 C 0.6173(3) 0.2894(3) 0.80448(19) 0.0608(13) Uani 1 1 d . . .
H28A H 0.5599 0.2815 0.7974 0.091 Uiso 1 1 calc R A .
H28B H 0.6295 0.3462 0.8038 0.091 Uiso 1 1 calc R . .
H28C H 0.6308 0.2678 0.8399 0.091 Uiso 1 1 calc R . .
C29 C 0.6311(2) 0.0811(3) 0.66139(17) 0.0471(11) Uani 1 1 d . . .
H29A H 0.5846 0.0651 0.6830 0.071 Uiso 1 1 calc R A .
H29B H 0.6670 0.0357 0.6564 0.071 Uiso 1 1 calc R . .
H29C H 0.6128 0.1001 0.6262 0.071 Uiso 1 1 calc R . .
C31 C 0.6689(2) 0.1355(2) 0.46912(15) 0.0366(9) Uani 1 1 d . . .
F32 F 0.72032(14) 0.08017(15) 0.38723(9) 0.0518(6) Uani 1 1 d . . .
C32 C 0.6566(2) 0.0933(2) 0.42127(16) 0.0390(9) Uani 1 1 d . . .
F33 F 0.57685(16) 0.02236(16) 0.35689(10) 0.0645(7) Uani 1 1 d . . .
C33 C 0.5828(3) 0.0627(3) 0.40436(16) 0.0461(11) Uani 1 1 d . . .
F34 F 0.44396(15) 0.04340(19) 0.42055(13) 0.0834(9) Uani 1 1 d . . .
C34 C 0.5158(2) 0.0737(3) 0.43590(19) 0.0521(12) Uani 1 1 d . . .
F35 F 0.45794(15) 0.1259(2) 0.51557(12) 0.0831(9) Uani 1 1 d . . .
C35 C 0.5233(2) 0.1154(3) 0.48331(18) 0.0503(11) Uani 1 1 d . . .
F36 F 0.59760(14) 0.18641(16) 0.54624(9) 0.0595(7) Uani 1 1 d . . .
C36 C 0.5976(2) 0.1458(2) 0.49873(15) 0.0403(10) Uani 1 1 d . . .
C41 C 0.8099(2) 0.2077(2) 0.43883(15) 0.0383(9) Uani 1 1 d . . .
F42 F 0.92326(15) 0.11945(16) 0.43237(11) 0.0657(8) Uani 1 1 d . . .
C42 C 0.8846(2) 0.1871(2) 0.41658(17) 0.0451(10) Uani 1 1 d . . .
F43 F 0.99626(17) 0.20702(18) 0.35725(12) 0.0790(9) Uani 1 1 d . . .
C43 C 0.9242(3) 0.2317(3) 0.37694(18) 0.0509(11) Uani 1 1 d . . .
F44 F 0.92769(17) 0.34440(17) 0.32041(11) 0.0752(8) Uani 1 1 d . . .
C44 C 0.8898(3) 0.3005(3) 0.35840(18) 0.0537(12) Uani 1 1 d . . .
F45 F 0.78060(17) 0.39111(16) 0.35978(12) 0.0749(8) Uani 1 1 d . . .
C45 C 0.8154(3) 0.3239(3) 0.37871(18) 0.0505(11) Uani 1 1 d . . .
F46 F 0.70496(13) 0.30380(14) 0.43448(10) 0.0522(6) Uani 1 1 d . . .
C46 C 0.7783(2) 0.2774(3) 0.41698(16) 0.0419(10) Uani 1 1 d . . .

loop_
_atom_site_aniso_label
_atom_site_aniso_U_11
_atom_site_aniso_U_22
_atom_site_aniso_U_33
_atom_site_aniso_U_23
_atom_site_aniso_U_13
_atom_site_aniso_U_12
P1 0.0296(5) 0.0362(5) 0.0370(5) -0.0006(4) -0.0004(4) -0.0018(5)
B1 0.031(2) 0.044(3) 0.037(2) -0.002(2) 0.003(2) 0.001(2)
O1 0.0351(15) 0.0448(15) 0.0391(14) -0.0079(12) -0.0049(12) 0.0030(12)
S1 0.0708(8) 0.0479(6) 0.0528(7) 0.0102(6) -0.0203(6) -0.0163(6)
O2 0.112(4) 0.039(3) 0.054(3) -0.013(2) -0.025(3) 0.013(2)
O2A 0.039(6) 0.059(6) 0.083(7) 0.033(5) 0.003(5) -0.030(5)
C1 0.039(2) 0.038(2) 0.045(2) -0.0027(19) 0.0040(19) -0.0029(19)
C2 0.032(2) 0.036(2) 0.038(2) -0.0015(17) -0.0005(17) -0.0009(17)
C3 0.026(2) 0.039(2) 0.040(2) -0.0027(17) 0.0001(17) -0.0014(17)
C4 0.038(2) 0.046(2) 0.039(2) -0.0088(19) 0.0045(18) -0.0007(19)
C5 0.038(2) 0.046(2) 0.062(3) -0.009(2) 0.006(2) 0.010(2)
C6 0.049(3) 0.038(2) 0.063(3) -0.007(2) -0.010(2) 0.006(2)
C7 0.040(2) 0.036(2) 0.052(2) -0.0113(19) -0.003(2) -0.0031(18)
C11 0.032(2) 0.039(2) 0.038(2) -0.0030(18) 0.0000(18) -0.0016(18)
C12 0.031(2) 0.045(2) 0.038(2) -0.0077(18) 0.0018(18) -0.0028(18)
C13 0.028(2) 0.049(3) 0.051(3) -0.002(2) 0.0005(19) 0.0027(19)
C14 0.038(3) 0.049(3) 0.050(2) -0.005(2) -0.007(2) 0.007(2)
C15 0.046(3) 0.048(2) 0.050(3) 0.005(2) -0.006(2) 0.003(2)
C16 0.035(2) 0.047(2) 0.042(2) 0.0071(19) -0.0038(19) -0.0010(19)
C17 0.030(2) 0.052(3) 0.050(2) 0.007(2) 0.0054(19) -0.008(2)
C18 0.044(3) 0.069(3) 0.066(3) 0.003(3) -0.009(2) 0.020(2)
C19 0.043(3) 0.060(3) 0.064(3) 0.020(2) 0.003(2) -0.005(2)
C21 0.030(2) 0.040(2) 0.037(2) -0.0024(18) 0.0007(17) -0.0030(17)
C22 0.037(2) 0.048(2) 0.041(2) -0.0034(19) -0.0013(19) -0.005(2)
C23 0.043(3) 0.053(3) 0.047(2) -0.016(2) 0.003(2) -0.006(2)
C24 0.049(3) 0.048(2) 0.040(2) -0.005(2) 0.007(2) 0.001(2)
C25 0.034(2) 0.052(3) 0.047(2) -0.004(2) 0.0045(19) 0.000(2)
C26 0.034(2) 0.042(2) 0.038(2) -0.0020(18) -0.0016(18) -0.0037(19)
C27 0.037(2) 0.070(3) 0.059(3) -0.022(2) 0.006(2) -0.017(2)
C28 0.061(3) 0.062(3) 0.059(3) -0.017(2) 0.016(2) -0.004(3)
C29 0.033(2) 0.060(3) 0.048(2) -0.006(2) 0.0061(19) -0.012(2)
C31 0.033(2) 0.043(2) 0.034(2) -0.0012(18) 0.0006(17) 0.0034(18)
F32 0.0448(14) 0.0709(17) 0.0397(13) -0.0114(12) 0.0045(11) -0.0029(12)
C32 0.031(2) 0.050(2) 0.037(2) 0.0013(19) 0.0045(18) -0.0010(19)
F33 0.0621(17) 0.0773(18) 0.0541(15) -0.0201(14) -0.0086(13) -0.0113(14)
C33 0.047(3) 0.052(3) 0.039(2) -0.002(2) -0.008(2) -0.008(2)
F34 0.0396(16) 0.110(2) 0.101(2) -0.0290(19) -0.0044(15) -0.0248(16)
C34 0.028(2) 0.061(3) 0.067(3) -0.006(2) -0.002(2) -0.014(2)
F35 0.0362(15) 0.124(3) 0.089(2) -0.0254(19) 0.0188(15) -0.0098(16)
C35 0.026(2) 0.071(3) 0.054(3) -0.005(2) 0.008(2) -0.001(2)
F36 0.0403(14) 0.0903(19) 0.0480(14) -0.0203(14) 0.0062(11) 0.0030(13)
C36 0.037(2) 0.052(2) 0.033(2) -0.0026(19) 0.0016(17) 0.002(2)
C41 0.034(2) 0.046(2) 0.035(2) -0.0030(18) -0.0023(18) -0.0005(19)
F42 0.0504(16) 0.0700(18) 0.0766(18) 0.0161(15) 0.0227(14) 0.0211(14)
C42 0.038(2) 0.047(2) 0.050(3) -0.001(2) 0.005(2) 0.005(2)
F43 0.0574(18) 0.091(2) 0.088(2) 0.0137(17) 0.0375(16) 0.0104(16)
C43 0.036(2) 0.065(3) 0.052(3) 0.001(2) 0.014(2) -0.002(2)
F44 0.077(2) 0.0763(19) 0.0720(18) 0.0178(15) 0.0282(16) -0.0125(15)
C44 0.051(3) 0.060(3) 0.050(3) 0.007(2) 0.013(2) -0.011(2)
F45 0.076(2) 0.0638(18) 0.085(2) 0.0288(15) 0.0111(16) 0.0077(15)
C45 0.052(3) 0.050(3) 0.050(3) 0.007(2) -0.003(2) -0.002(2)
F46 0.0368(14) 0.0553(14) 0.0644(15) 0.0075(12) 0.0024(12) 0.0063(11)
C46 0.032(2) 0.053(3) 0.041(2) -0.004(2) 0.0028(19) 0.000(2)

loop_
_atom_type_symbol
_atom_type_description
_atom_type_scat_dispersion_real
_atom_type_scat_dispersion_imag
_atom_type_scat_source
C C 0.0181 0.0091 'International Tables Vol C Tables 4.2.6.8 and 6.1.1.4'
H H 0.0000 0.0000 'International Tables Vol C Tables 4.2.6.8 and 6.1.1.4'
B B 0.0090 0.0039 'International Tables Vol C Tables 4.2.6.8 and 6.1.1.4'
O O 0.0492 0.0322 'International Tables Vol C Tables 4.2.6.8 and 6.1.1.4'
F F 0.0727 0.0534 'International Tables Vol C Tables 4.2.6.8 and 6.1.1.4'
P P 0.2955 0.4335 'International Tables Vol C Tables 4.2.6.8 and 6.1.1.4'
S S 0.3331 0.5567 'International Tables Vol C Tables 4.2.6.8 and 6.1.1.4'

loop_
_geom_angle_atom_site_label_1
_geom_angle_atom_site_label_2
_geom_angle_atom_site_label_3
_geom_angle
C21 P1 C2 117.64(18)
C21 P1 C11 110.61(17)
C2 P1 C11 112.15(18)
C21 P1 S1 97.73(13)
C2 P1 S1 96.32(12)
C11 P1 S1 121.58(13)
O1 B1 C3 106.1(3)
O1 B1 C41 105.6(3)
C3 B1 C41 116.1(3)
O1 B1 C31 104.3(3)
C3 B1 C31 112.2(3)
C41 B1 C31 111.4(3)
S1 O1 B1 121.4(2)
O2A S1 O2 96.4(6)
O2A S1 O1 120.7(5)
O2 S1 O1 112.8(2)
O2A S1 P1 127.0(5)
O2 S1 P1 104.37(19)
O1 S1 P1 95.10(11)
C7 C1 C6 100.4(3)
C7 C1 C2 98.1(3)
C6 C1 C2 112.4(3)
C7 C1 H1 114.6
C6 C1 H1 114.6
C2 C1 H1 114.6
C1 C2 C3 103.4(3)
C1 C2 P1 125.1(3)
C3 C2 P1 109.4(2)
C1 C2 H2 105.8
C3 C2 H2 105.8
P1 C2 H2 105.8
C4 C3 C2 101.4(3)
C4 C3 B1 120.4(3)
C2 C3 B1 110.7(3)
C4 C3 H3 107.9
C2 C3 H3 107.9
B1 C3 H3 107.9
C7 C4 C5 100.7(3)
C7 C4 C3 103.3(3)
C5 C4 C3 108.3(3)
C7 C4 H4 114.4
C5 C4 H4 114.4
C3 C4 H4 114.4
C4 C5 C6 103.4(3)
C4 C5 H5A 111.1
C6 C5 H5A 111.1
C4 C5 H5B 111.1
C6 C5 H5B 111.1
H5A C5 H5B 109.0
C5 C6 C1 103.6(3)
C5 C6 H6A 111.0
C1 C6 H6A 111.0
C5 C6 H6B 111.0
C1 C6 H6B 111.0
H6A C6 H6B 109.0
C4 C7 C1 95.1(3)
C4 C7 H7A 112.7
C1 C7 H7A 112.7
C4 C7 H7B 112.7
C1 C7 H7B 112.7
H7A C7 H7B 110.2
C16 C11 C12 119.3(4)
C16 C11 P1 119.3(3)
C12 C11 P1 121.3(3)
C13 C12 C11 118.9(4)
C13 C12 C17 117.4(3)
C11 C12 C17 123.7(3)
C12 C13 C14 122.3(4)
C12 C13 H13 118.9
C14 C13 H13 118.9
C15 C14 C13 117.7(4)
C15 C14 C18 121.6(4)
C13 C14 C18 120.7(4)
C16 C15 C14 123.0(4)
C16 C15 H15 118.5
C14 C15 H15 118.5
C15 C16 C11 118.7(4)
C15 C16 C19 117.5(4)
C11 C16 C19 123.8(4)
C12 C17 H17A 109.5
C12 C17 H17B 109.5
H17A C17 H17B 109.5
C12 C17 H17C 109.5
H17A C17 H17C 109.5
H17B C17 H17C 109.5
C14 C18 H18A 109.5
C14 C18 H18B 109.5
H18A C18 H18B 109.5
C14 C18 H18C 109.5
H18A C18 H18C 109.5
H18B C18 H18C 109.5
C16 C19 H19A 109.5
C16 C19 H19B 109.5
H19A C19 H19B 109.5
C16 C19 H19C 109.5
H19A C19 H19C 109.5
H19B C19 H19C 109.5
C26 C21 C22 119.1(3)
C26 C21 P1 125.4(3)
C22 C21 P1 115.3(3)
C23 C22 C21 119.3(4)
C23 C22 C27 116.5(4)
C21 C22 C27 124.2(4)
C22 C23 C24 122.2(4)
C22 C23 H23 118.9
C24 C23 H23 118.9
C25 C24 C23 117.9(4)
C25 C24 C28 121.1(4)
C23 C24 C28 120.9(4)
C24 C25 C26 123.0(4)
C24 C25 H25 118.5
C26 C25 H25 118.5
C25 C26 C21 118.5(4)
C25 C26 C29 115.9(3)
C21 C26 C29 125.5(3)
C22 C27 H27A 109.5
C22 C27 H27B 109.5
H27A C27 H27B 109.5
C22 C27 H27C 109.5
H27A C27 H27C 109.5
H27B C27 H27C 109.5
C24 C28 H28A 109.5
C24 C28 H28B 109.5
H28A C28 H28B 109.5
C24 C28 H28C 109.5
H28A C28 H28C 109.5
H28B C28 H28C 109.5
C26 C29 H29A 109.5
C26 C29 H29B 109.5
H29A C29 H29B 109.5
C26 C29 H29C 109.5
H29A C29 H29C 109.5
H29B C29 H29C 109.5
C32 C31 C36 112.6(3)
C32 C31 B1 120.3(3)
C36 C31 B1 126.9(3)
F32 C32 C33 115.6(3)
F32 C32 C31 119.5(3)
C33 C32 C31 124.9(4)
F33 C33 C34 120.1(4)
F33 C33 C32 120.5(4)
C34 C33 C32 119.3(4)
F34 C34 C33 120.2(4)
F34 C34 C35 120.8(4)
C33 C34 C35 119.0(4)
F35 C35 C34 119.9(4)
F35 C35 C36 119.9(4)
C34 C35 C36 120.2(4)
F36 C36 C35 115.0(4)
F36 C36 C31 121.0(3)
C35 C36 C31 123.9(4)
C46 C41 C42 112.9(4)
C46 C41 B1 120.1(3)
C42 C41 B1 127.0(4)
F42 C42 C41 120.7(4)
F42 C42 C43 115.4(4)
C41 C42 C43 123.9(4)
F43 C43 C44 120.3(4)
F43 C43 C42 120.1(4)
C44 C43 C42 119.6(4)
F44 C44 C43 120.2(4)
F44 C44 C45 120.6(4)
C43 C44 C45 119.2(4)
F45 C45 C46 121.6(4)
F45 C45 C44 119.3(4)
C46 C45 C44 119.0(4)
F46 C46 C45 115.6(4)
F46 C46 C41 119.0(4)
C45 C46 C41 125.3(4)

loop_
_geom_bond_atom_site_label_1
_geom_bond_atom_site_label_2
_geom_bond_distance
P1 C21 1.813(4)
P1 C2 1.819(4)
P1 C11 1.820(4)
P1 S1 2.4035(15)
B1 O1 1.573(5)
B1 C3 1.621(6)
B1 C41 1.643(6)
B1 C31 1.648(6)
O1 S1 1.545(3)
S1 O2A 1.310(8)
S1 O2 1.367(4)
C1 C7 1.548(5)
C1 C6 1.550(5)
C1 C2 1.554(5)
C1 H1 0.9900
C2 C3 1.589(5)
C2 H2 0.9900
C3 C4 1.556(5)
C3 H3 0.9900
C4 C7 1.530(5)
C4 C5 1.533(6)
C4 H4 0.9900
C5 C6 1.548(6)
C5 H5A 0.9800
C5 H5B 0.9800
C6 H6A 0.9800
C6 H6B 0.9800
C7 H7A 0.9800
C7 H7B 0.9800
C11 C16 1.412(5)
C11 C12 1.422(5)
C12 C13 1.384(5)
C12 C17 1.516(5)
C13 C14 1.389(6)
C13 H13 0.9400
C14 C15 1.385(6)
C14 C18 1.507(5)
C15 C16 1.383(6)
C15 H15 0.9400
C16 C19 1.514(5)
C17 H17A 0.9700
C17 H17B 0.9700
C17 H17C 0.9700
C18 H18A 0.9700
C18 H18B 0.9700
C18 H18C 0.9700
C19 H19A 0.9700
C19 H19B 0.9700
C19 H19C 0.9700
C21 C26 1.413(5)
C21 C22 1.417(5)
C22 C23 1.383(5)
C22 C27 1.522(5)
C23 C24 1.389(6)
C23 H23 0.9400
C24 C25 1.369(6)
C24 C28 1.503(6)
C25 C26 1.395(5)
C25 H25 0.9400
C26 C29 1.513(5)
C27 H27A 0.9700
C27 H27B 0.9700
C27 H27C 0.9700
C28 H28A 0.9700
C28 H28B 0.9700
C28 H28C 0.9700
C29 H29A 0.9700
C29 H29B 0.9700
C29 H29C 0.9700
C31 C32 1.388(5)
C31 C36 1.392(5)
F32 C32 1.360(4)
C32 C33 1.382(5)
F33 C33 1.352(5)
C33 C34 1.360(6)
F34 C34 1.341(5)
C34 C35 1.365(6)
F35 C35 1.348(4)
C35 C36 1.378(6)
F36 C36 1.352(4)
C41 C46 1.385(6)
C41 C42 1.388(5)
F42 C42 1.354(5)
C42 C43 1.391(6)
F43 C43 1.346(5)
C43 C44 1.360(6)
F44 C44 1.342(5)
C44 C45 1.380(6)
F45 C45 1.344(5)
C45 C46 1.365(6)
F46 C46 1.355(4)

loop_
_geom_hbond_atom_site_label_D
_geom_hbond_atom_site_label_H
_geom_hbond_atom_site_label_A
_geom_hbond_distance_DH
_geom_hbond_distance_HA
_geom_hbond_distance_DA
_geom_hbond_angle_DHA
_geom_hbond_site_symmetry_A
C1 H1 O2 0.99 2.42 3.041(6) 120.0 8_755

loop_
_geom_torsion_atom_site_label_1
_geom_torsion_atom_site_label_2
_geom_torsion_atom_site_label_3
_geom_torsion_atom_site_label_4
_geom_torsion
C3 B1 O1 S1 48.9(4)
C41 B1 O1 S1 -74.9(3)
C31 B1 O1 S1 167.5(2)
B1 O1 S1 O2A 64.0(7)
B1 O1 S1 O2 177.0(3)
B1 O1 S1 P1 -75.1(3)
C21 P1 S1 O2A 128.7(7)
C2 P1 S1 O2A -112.2(7)
C11 P1 S1 O2A 8.7(7)
C21 P1 S1 O2 19.0(3)
C2 P1 S1 O2 138.1(3)
C11 P1 S1 O2 -101.0(3)
C21 P1 S1 O1 -96.09(16)
C2 P1 S1 O1 22.99(17)
C11 P1 S1 O1 143.87(18)
C7 C1 C2 C3 -43.3(3)
C6 C1 C2 C3 61.6(4)
C7 C1 C2 P1 -169.1(3)
C6 C1 C2 P1 -64.3(4)
C21 P1 C2 C1 -92.6(4)
C11 P1 C2 C1 37.3(4)
S1 P1 C2 C1 165.2(3)
C21 P1 C2 C3 144.1(2)
C11 P1 C2 C3 -85.9(3)
S1 P1 C2 C3 41.9(2)
C1 C2 C3 C4 9.8(4)
P1 C2 C3 C4 145.2(3)
C1 C2 C3 B1 138.8(3)
P1 C2 C3 B1 -85.9(3)
O1 B1 C3 C4 160.2(3)
C41 B1 C3 C4 -82.8(4)
C31 B1 C3 C4 46.9(5)
O1 B1 C3 C2 42.4(4)
C41 B1 C3 C2 159.3(3)
C31 B1 C3 C2 -70.9(4)
C2 C3 C4 C7 27.9(4)
B1 C3 C4 C7 -94.5(4)
C2 C3 C4 C5 -78.3(4)
B1 C3 C4 C5 159.3(3)
C7 C4 C5 C6 -37.4(4)
C3 C4 C5 C6 70.7(4)
C4 C5 C6 C1 2.3(4)
C7 C1 C6 C5 33.1(4)
C2 C1 C6 C5 -70.2(4)
C5 C4 C7 C1 57.1(3)
C3 C4 C7 C1 -54.8(3)
C6 C1 C7 C4 -55.2(3)
C2 C1 C7 C4 59.5(3)
C21 P1 C11 C16 51.5(4)
C2 P1 C11 C16 -81.9(3)
S1 P1 C11 C16 165.1(3)
C21 P1 C11 C12 -131.7(3)
C2 P1 C11 C12 94.9(3)
S1 P1 C11 C12 -18.1(4)
C16 C11 C12 C13 2.6(5)
P1 C11 C12 C13 -174.2(3)
C16 C11 C12 C17 -176.3(4)
P1 C11 C12 C17 6.9(5)
C11 C12 C13 C14 -1.3(6)
C17 C12 C13 C14 177.6(4)
C12 C13 C14 C15 -1.0(6)
C12 C13 C14 C18 178.5(4)
C13 C14 C15 C16 2.2(6)
C18 C14 C15 C16 -177.3(4)
C14 C15 C16 C11 -0.9(6)
C14 C15 C16 C19 176.7(4)
C12 C11 C16 C15 -1.5(6)
P1 C11 C16 C15 175.3(3)
C12 C11 C16 C19 -178.9(4)
P1 C11 C16 C19 -2.0(6)
C2 P1 C21 C26 5.0(4)
C11 P1 C21 C26 -125.7(3)
S1 P1 C21 C26 106.3(3)
C2 P1 C21 C22 -169.4(3)
C11 P1 C21 C22 59.9(3)
S1 P1 C21 C22 -68.1(3)
C26 C21 C22 C23 -1.5(6)
P1 C21 C22 C23 173.3(3)
C26 C21 C22 C27 177.7(4)
P1 C21 C22 C27 -7.5(5)
C21 C22 C23 C24 0.3(6)
C27 C22 C23 C24 -179.0(4)
C22 C23 C24 C25 0.9(6)
C22 C23 C24 C28 -179.3(4)
C23 C24 C25 C26 -0.8(6)
C28 C24 C25 C26 179.4(4)
C24 C25 C26 C21 -0.4(6)
C24 C25 C26 C29 178.1(4)
C22 C21 C26 C25 1.6(6)
P1 C21 C26 C25 -172.6(3)
C22 C21 C26 C29 -176.8(4)
P1 C21 C26 C29 9.0(6)
O1 B1 C31 C32 165.4(3)
C3 B1 C31 C32 -80.3(4)
C41 B1 C31 C32 51.9(5)
O1 B1 C31 C36 -20.3(5)
C3 B1 C31 C36 94.0(5)
C41 B1 C31 C36 -133.8(4)
C36 C31 C32 F32 178.4(3)
B1 C31 C32 F32 -6.6(6)
C36 C31 C32 C33 -1.3(6)
B1 C31 C32 C33 173.7(4)
F32 C32 C33 F33 0.2(6)
C31 C32 C33 F33 179.9(4)
F32 C32 C33 C34 -179.6(4)
C31 C32 C33 C34 0.1(7)
F33 C33 C34 F34 1.1(7)
C32 C33 C34 F34 -179.1(4)
F33 C33 C34 C35 -179.2(4)
C32 C33 C34 C35 0.6(7)
F34 C34 C35 F35 0.7(7)
C33 C34 C35 F35 -179.0(4)
F34 C34 C35 C36 179.7(4)
C33 C34 C35 C36 0.0(7)
F35 C35 C36 F36 -1.3(6)
C34 C35 C36 F36 179.7(4)
F35 C35 C36 C31 177.6(4)
C34 C35 C36 C31 -1.4(7)
C32 C31 C36 F36 -179.2(3)
B1 C31 C36 F36 6.1(6)
C32 C31 C36 C35 1.9(6)
B1 C31 C36 C35 -172.7(4)
O1 B1 C41 C46 -54.3(4)
C3 B1 C41 C46 -171.4(3)
C31 B1 C41 C46 58.5(5)
O1 B1 C41 C42 122.6(4)
C3 B1 C41 C42 5.4(6)
C31 B1 C41 C42 -124.7(4)
C46 C41 C42 F42 -178.4(4)
B1 C41 C42 F42 4.5(6)
C46 C41 C42 C43 0.6(6)
B1 C41 C42 C43 -176.5(4)
F42 C42 C43 F43 -0.5(6)
C41 C42 C43 F43 -179.5(4)
F42 C42 C43 C44 179.8(4)
C41 C42 C43 C44 0.8(7)
F43 C43 C44 F44 -0.1(7)
C42 C43 C44 F44 179.6(4)
F43 C43 C44 C45 179.1(4)
C42 C43 C44 C45 -1.2(7)
F44 C44 C45 F45 0.5(7)
C43 C44 C45 F45 -178.8(4)
F44 C44 C45 C46 179.4(4)
C43 C44 C45 C46 0.1(7)
F45 C45 C46 F46 -0.3(6)
C44 C45 C46 F46 -179.3(4)
F45 C45 C46 C41 -179.7(4)
C44 C45 C46 C41 1.4(7)
C42 C41 C46 F46 179.0(3)
B1 C41 C46 F46 -3.7(5)
C42 C41 C46 C45 -1.7(6)
B1 C41 C46 C45 175.6(4)
